data_1565778
loop_
_publ_author_name
'Yenilmez \,Cift\,ci, G\"on\"ul'
'Tanr\?iverdi E\,cik, Esra'
'Goler, Omer'
'Yuksel, Fatma'
'Duygulu, Ercan'
'Donbaloglu, Fadime'
'Turhal, Gulseren'
'Demiroglu-Zergeroglu, Asuman'

_publ_section_title
;
 Thiazole substituted dispiromonoansa and monospiro cyclotriphosphazenes:
 Design, synthesis and biological activity
;
_journal_name_full 'Inorganica Chimica Acta'
_journal_page_first 119158
_journal_paper_doi 10.1016/j.ica.2019.119158
_journal_volume 498
_journal_year 2019
_chemical_formula_moiety 'C26 H34 N9 O2 P3 S2'
_chemical_formula_sum 'C26 H34 N9 O2 P3 S2'
_chemical_formula_weight 661.65
_space_group_crystal_system triclinic
_space_group_IT_number 2
_space_group_name_Hall '-P 1'
_space_group_name_H-M_alt 'P -1'
_atom_sites_solution_hydrogens mixed
_atom_sites_solution_primary dual
_cell_angle_alpha 79.634(6)
_cell_angle_beta 85.067(7)
_cell_angle_gamma 71.749(7)
_cell_formula_units_Z 2
_cell_length_a 10.0646(10)
_cell_length_b 10.5825(10)
_cell_length_c 15.2015(13)
_cell_measurement_reflns_used 2545
_cell_measurement_temperature 299(2)
_cell_measurement_theta_max 21.96
_cell_measurement_theta_min 2.27
_cell_volume 1511.8(3)
_computing_molecular_graphics 'Olex2 (Dolomanov et al., 2009)'
_computing_publication_material 'Olex2 (Dolomanov et al., 2009)'
_computing_structure_refinement 'XL (Sheldrick, 2008)'
_computing_structure_solution 'XT (Sheldrick, 2015)'
_diffrn_ambient_temperature 299.47
_diffrn_measured_fraction_theta_full 0.980
_diffrn_measured_fraction_theta_max 0.980
_diffrn_measurement_device_type 'Bruker APEX-II CCD'
_diffrn_measurement_method '\f and \w scans'
_diffrn_radiation_type MoK\a
_diffrn_radiation_wavelength 0.71073
_diffrn_reflns_av_R_equivalents 0.0471
_diffrn_reflns_av_unetI/netI 0.0602
_diffrn_reflns_Laue_measured_fraction_full 0.980
_diffrn_reflns_Laue_measured_fraction_max 0.980
_diffrn_reflns_limit_h_max 11
_diffrn_reflns_limit_h_min -11
_diffrn_reflns_limit_k_max 12
_diffrn_reflns_limit_k_min -12
_diffrn_reflns_limit_l_max 18
_diffrn_reflns_limit_l_min -18
_diffrn_reflns_number 13197
_diffrn_reflns_point_group_measured_fraction_full 0.980
_diffrn_reflns_point_group_measured_fraction_max 0.980
_diffrn_reflns_theta_full 25.000
_diffrn_reflns_theta_max 25.000
_diffrn_reflns_theta_min 1.362
_exptl_absorpt_coefficient_mu 0.378
_exptl_absorpt_correction_type none
_exptl_crystal_colour colourless
_exptl_crystal_density_diffrn 1.454
_exptl_crystal_description block
_exptl_crystal_F_000 692
_exptl_crystal_size_max 0.138
_exptl_crystal_size_mid 0.134
_exptl_crystal_size_min 0.119
_refine_diff_density_max 0.232
_refine_diff_density_min -0.350
_refine_diff_density_rms 0.054
_refine_ls_extinction_coef .
_refine_ls_extinction_method none
_refine_ls_goodness_of_fit_ref 1.040
_refine_ls_hydrogen_treatment mixed
_refine_ls_matrix_type full
_refine_ls_number_parameters 389
_refine_ls_number_reflns 5218
_refine_ls_number_restraints 2
_refine_ls_restrained_S_all 1.041
_refine_ls_R_factor_all 0.0737
_refine_ls_R_factor_gt 0.0460
_refine_ls_shift/su_max 0.001
_refine_ls_shift/su_mean 0.000
_refine_ls_structure_factor_coef Fsqd
_refine_ls_weighting_details 'w=1/[\s^2^(Fo^2^)+(0.0405P)^2^+0.8194P] where P=(Fo^2^+2Fc^2^)/3'
_refine_ls_weighting_scheme calc
_refine_ls_wR_factor_gt 0.1010
_refine_ls_wR_factor_ref 0.1147
_reflns_Friedel_coverage 0.000
_reflns_Friedel_fraction_full .
_reflns_Friedel_fraction_max .
_reflns_number_gt 3679
_reflns_number_total 5218
_reflns_threshold_expression 'I > 2\s(I)'
_cod_data_source_file ICA-2019-498-119158.cif
_cod_data_source_block 18gtu128_omg_06_0m
_cod_database_code 1565778
_shelx_space_group_comment
;
The symmetry employed for this shelxl refinement is uniquely defined
by the following loop, which should always be used as a source of
symmetry information in preference to the above space-group names.
They are only intended as comments.
;
_shelx_estimated_absorpt_t_max 0.956
_shelx_estimated_absorpt_t_min 0.950
_olex2_refinement_description
;
1. Fixed Uiso
 At 1.2 times of:
  All C(H) groups, All C(H,H) groups
 At 1.5 times of:
  All C(H,H,H) groups
2. Restrained distances
 H4-N4
 0.89 with sigma of 0.02
 H6-N6
 0.89 with sigma of 0.02
3.a Secondary CH2 refined with riding coordinates:
 C1(H1A,H1B), C2(H2A,H2B), C3(H3A,H3B), C4(H4A,H4B), C5(H5A,H5B), C6(H6A,H6B),
 C7(H7A,H7B), C8(H8A,H8B), C9(H9A,H9B), C10(H10A,H10B)
3.b Aromatic/amide H refined with riding coordinates:
 C12(H12), C13(H13), C18(H18), C20(H20), C21(H21), C26(H26)
3.c Idealised Me refined as rotating group:
 C16(H16A,H16B,H16C), C24(H24A,H24B,H24C)
;

loop_
_space_group_symop_operation_xyz
'x, y, z'
'-x, -y, -z'

loop_
_atom_site_label
_atom_site_type_symbol
_atom_site_fract_x
_atom_site_fract_y
_atom_site_fract_z
_atom_site_U_iso_or_equiv
_atom_site_adp_type
_atom_site_occupancy
_atom_site_site_symmetry_order
_atom_site_calc_flag
_atom_site_refinement_flags_posn
_atom_site_refinement_flags_adp
_atom_site_refinement_flags_occupancy
_atom_site_disorder_assembly
_atom_site_disorder_group
S1 S 0.24269(10) 0.69090(9) 0.88334(6) 0.0511(3) Uani 1 1 d . . . . .
S2 S 0.51231(12) -0.22706(12) 0.55309(8) 0.0677(3) Uani 1 1 d . . . . .
P1 P 1.00658(9) 0.15574(8) 0.85430(5) 0.0322(2) Uani 1 1 d . . . . .
P2 P 0.92851(9) 0.23027(8) 0.67495(5) 0.0339(2) Uani 1 1 d . . . . .
P3 P 0.76880(9) 0.12058(8) 0.80233(6) 0.0335(2) Uani 1 1 d . . . . .
O1 O 0.6082(2) 0.1576(2) 0.83632(15) 0.0424(6) Uani 1 1 d . . . . .
O2 O 0.7934(2) -0.0348(2) 0.79815(14) 0.0353(5) Uani 1 1 d . . . . .
N1 N 1.0407(3) 0.1898(2) 0.74970(16) 0.0328(6) Uani 1 1 d . . . . .
N2 N 0.7806(3) 0.2056(3) 0.70848(17) 0.0373(7) Uani 1 1 d . . . . .
N3 N 0.8625(3) 0.1230(3) 0.87950(16) 0.0355(6) Uani 1 1 d . . . . .
N4 N 1.1343(3) 0.0233(3) 0.89568(19) 0.0450(8) Uani 1 1 d D . . . .
H4 H 1.114(3) -0.018(3) 0.9445(15) 0.036(10) Uiso 1 1 d D . . . .
N5 N 1.0112(3) 0.2750(3) 0.90967(17) 0.0412(7) Uani 1 1 d . . . . .
N6 N 0.9889(3) 0.1446(3) 0.59182(18) 0.0420(7) Uani 1 1 d D . . . .
H6 H 1.077(2) 0.133(3) 0.581(2) 0.034(9) Uiso 1 1 d D . . . .
N7 N 0.9005(3) 0.3907(3) 0.62855(17) 0.0436(7) Uani 1 1 d . . . . .
N8 N 0.3195(3) 0.6127(3) 0.73042(19) 0.0464(7) Uani 1 1 d . . . . .
N9 N 0.7157(3) -0.1273(3) 0.5072(2) 0.0513(8) Uani 1 1 d . . . . .
C1 C 1.2655(4) 0.0474(5) 0.9087(3) 0.0699(13) Uani 1 1 d . . . . .
H1A H 1.3027 0.0809 0.8514 0.084 Uiso 1 1 calc R . . . .
H1B H 1.3330 -0.0368 0.9333 0.084 Uiso 1 1 calc R . . . .
C2 C 1.2446(5) 0.1475(5) 0.9707(3) 0.0799(15) Uani 1 1 d . . . . .
H2A H 1.3344 0.1577 0.9807 0.096 Uiso 1 1 calc R . . . .
H2B H 1.2072 0.1138 1.0279 0.096 Uiso 1 1 calc R . . . .
C3 C 1.1463(5) 0.2829(4) 0.9337(3) 0.0673(12) Uani 1 1 d . . . . .
H3A H 1.1301 0.3423 0.9778 0.081 Uiso 1 1 calc R . . . .
H3B H 1.1901 0.3221 0.8810 0.081 Uiso 1 1 calc R . . . .
C4 C 0.8982(4) 0.4025(4) 0.9006(2) 0.0558(11) Uani 1 1 d . . . . .
H4A H 0.8736 0.4269 0.9598 0.067 Uiso 1 1 calc R . . . .
H4B H 0.8170 0.3875 0.8795 0.067 Uiso 1 1 calc R . . . .
C5 C 0.9259(5) 0.5232(4) 0.8388(3) 0.0690(13) Uani 1 1 d . . . . .
H5A H 0.8424 0.6001 0.8389 0.083 Uiso 1 1 calc R . . . .
H5B H 1.0003 0.5451 0.8633 0.083 Uiso 1 1 calc R . . . .
C6 C 0.9662(5) 0.5032(4) 0.7427(2) 0.0599(11) Uani 1 1 d . . . . .
H6A H 1.0469 0.4236 0.7423 0.072 Uiso 1 1 calc R . . . .
H6B H 0.9936 0.5800 0.7113 0.072 Uiso 1 1 calc R . . . .
C7 C 0.8483(4) 0.4870(4) 0.6917(3) 0.0588(11) Uani 1 1 d . . . . .
H7A H 0.7831 0.4567 0.7345 0.071 Uiso 1 1 calc R . . . .
H7B H 0.7978 0.5742 0.6591 0.071 Uiso 1 1 calc R . . . .
C8 C 0.8231(4) 0.4302(4) 0.5442(2) 0.0597(11) Uani 1 1 d . . . . .
H8A H 0.8174 0.5228 0.5192 0.072 Uiso 1 1 calc R . . . .
H8B H 0.7284 0.4259 0.5573 0.072 Uiso 1 1 calc R . . . .
C9 C 0.8922(5) 0.3405(4) 0.4758(2) 0.0642(12) Uani 1 1 d . . . . .
H9A H 0.8372 0.3693 0.4225 0.077 Uiso 1 1 calc R . . . .
H9B H 0.9843 0.3500 0.4594 0.077 Uiso 1 1 calc R . . . .
C10 C 0.9063(4) 0.1957(4) 0.5106(2) 0.0545(10) Uani 1 1 d . . . . .
H10A H 0.8138 0.1856 0.5237 0.065 Uiso 1 1 calc R . . . .
H10B H 0.9508 0.1421 0.4647 0.065 Uiso 1 1 calc R . . . .
C11 C 0.5309(3) 0.2862(3) 0.8489(2) 0.0375(8) Uani 1 1 d . . . . .
C12 C 0.5022(4) 0.3104(3) 0.9364(2) 0.0479(9) Uani 1 1 d . . . . .
H12 H 0.5434 0.2438 0.9833 0.057 Uiso 1 1 calc R . . . .
C13 C 0.4136(4) 0.4319(4) 0.9541(2) 0.0517(10) Uani 1 1 d . . . . .
H13 H 0.3936 0.4481 1.0127 0.062 Uiso 1 1 calc R . . . .
C14 C 0.3547(3) 0.5296(3) 0.8829(2) 0.0397(8) Uani 1 1 d . . . . .
C15 C 0.2422(4) 0.7134(3) 0.7670(2) 0.0449(9) Uani 1 1 d . . . . .
C16 C 0.1587(4) 0.8428(4) 0.7161(3) 0.0635(12) Uani 1 1 d . . . . .
H16A H 0.0619 0.8464 0.7192 0.095 Uiso 1 1 calc GR . . . .
H16B H 0.1914 0.8497 0.6547 0.095 Uiso 1 1 calc GR . . . .
H16C H 0.1686 0.9162 0.7412 0.095 Uiso 1 1 calc GR . . . .
C17 C 0.3853(3) 0.5060(3) 0.7954(2) 0.0378(8) Uani 1 1 d . . . . .
C18 C 0.4750(3) 0.3821(3) 0.7779(2) 0.0416(8) Uani 1 1 d . . . . .
H18 H 0.4960 0.3653 0.7195 0.050 Uiso 1 1 calc R . . . .
C19 C 0.7201(3) -0.0768(3) 0.7407(2) 0.0350(8) Uani 1 1 d . . . . .
C20 C 0.6147(4) -0.1271(4) 0.7778(2) 0.0500(9) Uani 1 1 d . . . . .
H20 H 0.5911 -0.1278 0.8384 0.060 Uiso 1 1 calc R . . . .
C21 C 0.5433(4) -0.1766(4) 0.7260(3) 0.0615(11) Uani 1 1 d . . . . .
H21 H 0.4721 -0.2118 0.7509 0.074 Uiso 1 1 calc R . . . .
C22 C 0.5797(4) -0.1730(4) 0.6356(3) 0.0482(9) Uani 1 1 d . . . . .
C23 C 0.6317(4) -0.1783(4) 0.4763(3) 0.0557(10) Uani 1 1 d . . . . .
C24 C 0.6352(5) -0.1987(5) 0.3816(3) 0.0794(14) Uani 1 1 d . . . . .
H24A H 0.6710 -0.2933 0.3786 0.119 Uiso 1 1 calc GR . . . .
H24B H 0.6946 -0.1525 0.3461 0.119 Uiso 1 1 calc GR . . . .
H24C H 0.5422 -0.1635 0.3592 0.119 Uiso 1 1 calc GR . . . .
C25 C 0.6880(3) -0.1233(3) 0.5982(2) 0.0395(8) Uani 1 1 d . . . . .
C26 C 0.7592(3) -0.0731(3) 0.6516(2) 0.0395(8) Uani 1 1 d . . . . .
H26 H 0.8310 -0.0382 0.6276 0.047 Uiso 1 1 calc R . . . .

loop_
_atom_site_aniso_label
_atom_site_aniso_U_11
_atom_site_aniso_U_22
_atom_site_aniso_U_33
_atom_site_aniso_U_23
_atom_site_aniso_U_13
_atom_site_aniso_U_12
S1 0.0580(6) 0.0412(5) 0.0468(6) -0.0129(4) 0.0043(5) -0.0032(4)
S2 0.0573(7) 0.0813(8) 0.0808(8) -0.0341(6) -0.0077(6) -0.0311(6)
P1 0.0374(5) 0.0327(5) 0.0269(4) -0.0061(4) 0.0013(4) -0.0113(4)
P2 0.0402(5) 0.0327(5) 0.0271(4) -0.0038(4) 0.0003(4) -0.0095(4)
P3 0.0329(5) 0.0300(5) 0.0365(5) -0.0059(4) 0.0026(4) -0.0087(4)
O1 0.0353(13) 0.0323(13) 0.0589(15) -0.0083(11) 0.0074(11) -0.0110(10)
O2 0.0364(12) 0.0295(12) 0.0406(13) -0.0084(10) -0.0031(10) -0.0089(10)
N1 0.0345(15) 0.0371(15) 0.0265(14) -0.0052(12) 0.0026(12) -0.0115(12)
N2 0.0359(15) 0.0383(16) 0.0351(15) -0.0006(12) -0.0033(12) -0.0102(13)
N3 0.0428(16) 0.0399(16) 0.0277(14) -0.0048(12) 0.0030(12) -0.0197(13)
N4 0.0478(19) 0.0499(19) 0.0307(17) 0.0026(15) -0.0023(15) -0.0103(15)
N5 0.0582(19) 0.0428(17) 0.0308(15) -0.0120(13) 0.0037(14) -0.0249(15)
N6 0.0453(19) 0.0518(19) 0.0279(15) -0.0104(13) -0.0021(14) -0.0110(15)
N7 0.0602(19) 0.0354(16) 0.0340(16) -0.0001(13) -0.0046(14) -0.0152(14)
N8 0.0468(18) 0.0439(18) 0.0463(18) -0.0113(15) -0.0102(15) -0.0062(15)
N9 0.054(2) 0.054(2) 0.0483(19) -0.0158(15) -0.0026(16) -0.0161(16)
C1 0.046(2) 0.081(3) 0.067(3) 0.023(3) -0.015(2) -0.014(2)
C2 0.088(3) 0.105(4) 0.063(3) 0.023(3) -0.037(3) -0.065(3)
C3 0.089(3) 0.082(3) 0.053(3) -0.007(2) -0.014(2) -0.056(3)
C4 0.084(3) 0.044(2) 0.045(2) -0.0194(18) 0.020(2) -0.025(2)
C5 0.113(4) 0.042(2) 0.060(3) -0.014(2) 0.010(3) -0.036(2)
C6 0.096(3) 0.049(2) 0.048(2) -0.0101(19) 0.010(2) -0.044(2)
C7 0.081(3) 0.033(2) 0.055(2) -0.0036(18) -0.002(2) -0.009(2)
C8 0.075(3) 0.047(2) 0.051(2) 0.0103(19) -0.019(2) -0.016(2)
C9 0.082(3) 0.081(3) 0.029(2) 0.004(2) -0.013(2) -0.029(3)
C10 0.065(3) 0.069(3) 0.032(2) -0.0138(19) -0.0046(18) -0.019(2)
C11 0.0314(18) 0.0345(19) 0.050(2) -0.0108(17) 0.0030(16) -0.0131(15)
C12 0.055(2) 0.037(2) 0.046(2) -0.0024(17) -0.0041(18) -0.0079(17)
C13 0.062(3) 0.048(2) 0.041(2) -0.0101(18) 0.0032(19) -0.0110(19)
C14 0.0392(19) 0.040(2) 0.041(2) -0.0122(16) 0.0045(16) -0.0110(16)
C15 0.041(2) 0.042(2) 0.052(2) -0.0121(18) -0.0067(17) -0.0091(17)
C16 0.067(3) 0.050(2) 0.059(3) -0.011(2) -0.021(2) 0.008(2)
C17 0.0352(18) 0.0363(19) 0.042(2) -0.0088(16) -0.0011(16) -0.0100(15)
C18 0.040(2) 0.046(2) 0.041(2) -0.0169(17) 0.0012(16) -0.0116(17)
C19 0.0326(18) 0.0242(17) 0.048(2) -0.0105(15) -0.0005(16) -0.0061(14)
C20 0.053(2) 0.060(2) 0.045(2) -0.0116(19) 0.0047(19) -0.027(2)
C21 0.056(3) 0.074(3) 0.069(3) -0.020(2) 0.015(2) -0.040(2)
C22 0.043(2) 0.049(2) 0.057(2) -0.0181(19) -0.0028(19) -0.0160(18)
C23 0.054(2) 0.059(3) 0.057(2) -0.023(2) -0.006(2) -0.012(2)
C24 0.082(3) 0.099(4) 0.068(3) -0.033(3) -0.013(3) -0.030(3)
C25 0.0380(19) 0.038(2) 0.042(2) -0.0111(16) -0.0014(16) -0.0092(16)
C26 0.0357(18) 0.040(2) 0.045(2) -0.0110(16) 0.0034(16) -0.0134(16)

loop_
_atom_type_symbol
_atom_type_description
_atom_type_scat_dispersion_real
_atom_type_scat_dispersion_imag
_atom_type_scat_source
C C 0.0033 0.0016 'International Tables Vol C Tables 4.2.6.8 and 6.1.1.4'
H H 0.0000 0.0000 'International Tables Vol C Tables 4.2.6.8 and 6.1.1.4'
N N 0.0061 0.0033 'International Tables Vol C Tables 4.2.6.8 and 6.1.1.4'
O O 0.0106 0.0060 'International Tables Vol C Tables 4.2.6.8 and 6.1.1.4'
P P 0.1023 0.0942 'International Tables Vol C Tables 4.2.6.8 and 6.1.1.4'
S S 0.1246 0.1234 'International Tables Vol C Tables 4.2.6.8 and 6.1.1.4'

loop_
_geom_angle_atom_site_label_1
_geom_angle_atom_site_label_2
_geom_angle_atom_site_label_3
_geom_angle
_geom_angle_site_symmetry_1
_geom_angle_site_symmetry_3
C14 S1 C15 88.92(16) . .
C23 S2 C22 89.45(18) . .
N1 P1 N4 107.38(14) . .
N1 P1 N5 112.62(14) . .
N3 P1 N1 115.56(14) . .
N3 P1 N4 108.04(15) . .
N3 P1 N5 108.36(14) . .
N4 P1 N5 104.17(15) . .
N1 P2 N2 114.82(13) . .
N1 P2 N6 110.56(14) . .
N1 P2 N7 110.17(15) . .
N2 P2 N6 106.89(15) . .
N2 P2 N7 109.23(14) . .
N6 P2 N7 104.63(14) . .
O2 P3 O1 97.90(12) . .
N2 P3 O1 109.42(13) . .
N2 P3 O2 112.92(13) . .
N2 P3 N3 119.00(14) . .
N3 P3 O1 109.49(13) . .
N3 P3 O2 106.02(13) . .
C11 O1 P3 122.41(19) . .
C19 O2 P3 122.42(19) . .
P2 N1 P1 124.18(16) . .
P3 N2 P2 119.25(16) . .
P3 N3 P1 119.26(15) . .
C1 N4 P1 116.3(3) . .
C3 N5 P1 119.9(3) . .
C4 N5 P1 119.7(2) . .
C4 N5 C3 114.9(3) . .
C10 N6 P2 114.6(2) . .
C7 N7 P2 114.2(2) . .
C7 N7 C8 113.8(3) . .
C8 N7 P2 114.4(2) . .
C15 N8 C17 110.5(3) . .
C23 N9 C25 110.4(3) . .
N4 C1 C2 111.1(4) . .
C1 C2 C3 111.9(3) . .
N5 C3 C2 112.8(3) . .
N5 C4 C5 117.4(3) . .
C6 C5 C4 115.4(3) . .
C5 C6 C7 113.7(4) . .
N7 C7 C6 112.9(3) . .
N7 C8 C9 112.3(3) . .
C10 C9 C8 111.9(3) . .
N6 C10 C9 112.4(3) . .
O1 C11 C12 117.5(3) . .
C18 C11 O1 120.6(3) . .
C18 C11 C12 121.6(3) . .
C13 C12 C11 120.5(3) . .
C12 C13 C14 118.5(3) . .
C13 C14 S1 129.4(3) . .
C13 C14 C17 120.8(3) . .
C17 C14 S1 109.7(2) . .
N8 C15 S1 115.9(3) . .
N8 C15 C16 123.9(3) . .
C16 C15 S1 120.2(3) . .
N8 C17 C18 124.8(3) . .
C14 C17 N8 114.9(3) . .
C14 C17 C18 120.3(3) . .
C11 C18 C17 118.1(3) . .
C20 C19 O2 117.3(3) . .
C20 C19 C26 122.3(3) . .
C26 C19 O2 120.3(3) . .
C19 C20 C21 120.3(3) . .
C20 C21 C22 118.5(3) . .
C21 C22 S2 130.1(3) . .
C21 C22 C25 121.1(3) . .
C25 C22 S2 108.8(3) . .
N9 C23 S2 115.9(3) . .
N9 C23 C24 123.9(4) . .
C24 C23 S2 120.1(3) . .
N9 C25 C26 124.9(3) . .
C22 C25 N9 115.4(3) . .
C22 C25 C26 119.7(3) . .
C19 C26 C25 118.1(3) . .

loop_
_geom_bond_atom_site_label_1
_geom_bond_atom_site_label_2
_geom_bond_distance
_geom_bond_site_symmetry_2
S1 C14 1.727(3) .
S1 C15 1.741(4) .
S2 C22 1.735(4) .
S2 C23 1.733(4) .
P1 N1 1.598(2) .
P1 N3 1.594(3) .
P1 N4 1.645(3) .
P1 N5 1.652(3) .
P2 N1 1.579(3) .
P2 N2 1.615(3) .
P2 N6 1.650(3) .
P2 N7 1.662(3) .
P3 O1 1.602(2) .
P3 O2 1.596(2) .
P3 N2 1.560(3) .
P3 N3 1.576(3) .
O1 C11 1.378(4) .
O2 C19 1.400(4) .
N4 C1 1.457(5) .
N5 C3 1.469(5) .
N5 C4 1.461(4) .
N6 C10 1.470(4) .
N7 C7 1.472(4) .
N7 C8 1.483(4) .
N8 C15 1.292(4) .
N8 C17 1.390(4) .
N9 C23 1.293(5) .
N9 C25 1.393(4) .
C1 C2 1.496(6) .
C2 C3 1.506(6) .
C4 C5 1.529(5) .
C5 C6 1.516(5) .
C6 C7 1.540(5) .
C8 C9 1.511(5) .
C9 C10 1.494(5) .
C11 C12 1.389(5) .
C11 C18 1.365(5) .
C12 C13 1.373(5) .
C13 C14 1.384(5) .
C14 C17 1.388(4) .
C15 C16 1.481(5) .
C17 C18 1.396(4) .
C19 C20 1.368(5) .
C19 C26 1.374(4) .
C20 C21 1.377(5) .
C21 C22 1.387(5) .
C22 C25 1.390(5) .
C23 C24 1.490(5) .
C25 C26 1.396(4) .

loop_
_geom_hbond_atom_site_label_D
_geom_hbond_atom_site_label_H
_geom_hbond_atom_site_label_A
_geom_hbond_distance_DH
_geom_hbond_distance_HA
_geom_hbond_distance_DA
_geom_hbond_angle_DHA
_geom_hbond_site_symmetry_A
N6 H6 N9 0.864(17) 2.37(2) 3.183(4) 157(3) 2_756
C2 H2B O2 0.97 2.63 3.531(5) 155.2 2_757
C4 H4A S1 0.97 2.82 3.561(4) 133.4 2_667
C4 H4B N3 0.97 2.69 3.164(4) 110.5 .
C6 H6A N1 0.97 2.48 3.147(5) 126.0 .
